data_2007991
loop_
_publ_author_name
'Mitsunobu Doi'
'Mariko Tarui'
'Mihoko Ogata'
'Akiko Asano'
'Toshimasa Ishida'

_publ_section_title
;
 A Cytosine and Tryptophan Hybrid Dipeptide:
 Cytosinyl-<small>L</small>-tryptophan--Water (2/6)
;
_journal_issue 12
_journal_name_full 'Acta Crystallographica Section C'
_journal_page_first 1941
_journal_page_last 1943
_journal_paper_doi 10.1107/S0108270198008051
_journal_volume 54
_journal_year 1998
_chemical_formula_iupac '2C18 H19 N5 O4 , 6H2 O'
_chemical_formula_moiety '2(C18 H19 N5 O4) , 6(H2 O)'
_chemical_formula_sum 'C36 H50 N10 O14'
_chemical_formula_weight 846.85
_chemical_name_common C-Trp
_chemical_name_systematic Cytosynyl-tryptophan
_space_group_IT_number 1
_symmetry_cell_setting triclinic
_symmetry_space_group_name_Hall 'P 1'
_symmetry_space_group_name_H-M 'P 1'
_audit_creation_method SHELXL-97
_cell_angle_alpha 101.15(2)
_cell_angle_beta 96.175(14)
_cell_angle_gamma 88.701(13)
_cell_formula_units_Z 1
_cell_length_a 9.2032(8)
_cell_length_b 14.792(4)
_cell_length_c 7.483(2)
_cell_measurement_reflns_used 18
_cell_measurement_temperature 293(2)
_cell_measurement_theta_max 20.53
_cell_measurement_theta_min 19.87
_cell_volume 993.7(4)
_computing_cell_refinement 'MSC AFC Software'
_computing_data_collection 'MSC AFC Software'
_computing_data_reduction 'MSC AFC Software'
_computing_molecular_graphics 'ORTEP-III (Burnett et al., 1996)'
_computing_publication_material 'PARST (Nardelli, 1983)'
_computing_structure_refinement 'SHELXL-97 (Sheldrick, 1997)'
_computing_structure_solution 'SnB (Miller et al., 1994)'
_diffrn_ambient_temperature 293(2)
_diffrn_measured_fraction_theta_full 0.999
_diffrn_measured_fraction_theta_max 0.999
_diffrn_measurement_device_type 'RIGAKU AFC5R'
_diffrn_measurement_method 2\q-\w
_diffrn_radiation_monochromator graphite
_diffrn_radiation_source 'RU2 Rigaku Denki rotating Cu anode'
_diffrn_radiation_type CuK\a
_diffrn_radiation_wavelength 1.54180
_diffrn_reflns_av_R_equivalents 0.0233
_diffrn_reflns_av_sigmaI/netI 0.0001
_diffrn_reflns_limit_h_max 10
_diffrn_reflns_limit_h_min -10
_diffrn_reflns_limit_k_max 17
_diffrn_reflns_limit_k_min -17
_diffrn_reflns_limit_l_max 8
_diffrn_reflns_limit_l_min -8
_diffrn_reflns_number 6799
_diffrn_reflns_theta_full 65.09
_diffrn_reflns_theta_max 65.09
_diffrn_reflns_theta_min 3.04
_diffrn_standards_decay_% 4.4
_diffrn_standards_interval_count 100
_diffrn_standards_number 4
_exptl_absorpt_coefficient_mu 0.931
_exptl_absorpt_correction_type none
_exptl_crystal_colour colorless
_exptl_crystal_density_diffrn 1.415
_exptl_crystal_density_method 'not measured'
_exptl_crystal_description needle
_exptl_crystal_F_000 448
_exptl_crystal_size_max 0.78
_exptl_crystal_size_mid 0.11
_exptl_crystal_size_min 0.10
_refine_diff_density_max 0.557
_refine_diff_density_min -0.408
_refine_ls_abs_structure_details 'Flack H D (1983), Acta Cryst. A39, 876-881'
_refine_ls_abs_structure_Flack 0.1(3)
_refine_ls_extinction_coef 0.0309(15)
_refine_ls_extinction_method SHELXL
_refine_ls_goodness_of_fit_ref 0.966
_refine_ls_hydrogen_treatment 'H-atoms riding'
_refine_ls_matrix_type full
_refine_ls_number_parameters 542
_refine_ls_number_reflns 6774
_refine_ls_number_restraints 3
_refine_ls_restrained_S_all 0.965
_refine_ls_R_factor_all 0.0700
_refine_ls_R_factor_gt 0.0537
_refine_ls_shift/su_max 0.005
_refine_ls_shift/su_mean 0.001
_refine_ls_structure_factor_coef Fsqd
_refine_ls_weighting_details 'w=1/[\s^2^(Fo^2^)+(0.0792P)^2^+1.7713P] where P=(Fo^2^+2Fc^2^)/3'
_refine_ls_weighting_scheme calc
_refine_ls_wR_factor_ref 0.1677
_reflns_number_gt 6397
_reflns_number_total 6774
_reflns_threshold_expression >2sigma(I)
_cod_data_source_file os1006.cif
_cod_data_source_block ctrp3
_cod_depositor_comments
;
The following automatic conversions were performed:

'_refine_ls_weighting_scheme' value 'calc
w=1/[\s^2^(Fo^2^)+(0.0792P)^2^+1.7713P] where P=(Fo^2^+2Fc^2^)/3' was
changed to 'calc'. New tag '_refine_ls_weighting_details' was
created. The value of the new tag was set to
'w=1/[\s^2^(Fo^2^)+(0.0792P)^2^+1.7713P] where P=(Fo^2^+2Fc^2^)/3'.

Automatic conversion script
Id: cif_fix_values 3143 2015-03-26 13:38:13Z robertas 
;
_cod_original_cell_volume 993.6(4)
_cod_database_code 2007991

loop_
_symmetry_equiv_pos_as_xyz
'x, y, z'

loop_
_atom_site_label
_atom_site_fract_x
_atom_site_fract_y
_atom_site_fract_z
_atom_site_U_iso_or_equiv
_atom_site_adp_type
_atom_site_calc_flag
_atom_site_refinement_flags
_atom_site_occupancy
_atom_site_disorder_assembly
_atom_site_disorder_group
_atom_site_type_symbol
N1 0.0789(4) 0.9179(2) 0.1720(4) 0.0364(8) Uani d . 1 . . N
C2 0.2124(5) 0.9274(3) 0.2730(6) 0.0410(10) Uani d . 1 . . C
O2 0.2998(4) 0.8637(2) 0.2747(5) 0.0525(8) Uani d . 1 . . O
N3 0.2454(4) 1.0137(2) 0.3744(5) 0.0362(7) Uani d . 1 . . N
C4 0.1569(4) 1.0891(3) 0.3744(5) 0.0335(8) Uani d . 1 . . C
N4 0.2024(4) 1.1677(2) 0.4713(5) 0.0414(8) Uani d . 1 . . N
H4A 0.2868 1.1716 0.5340 0.050 Uiso calc R 1 . . H
H4B 0.1481 1.2159 0.4729 0.050 Uiso calc R 1 . . H
C5 0.0208(4) 1.0757(3) 0.2692(6) 0.0375(9) Uani d . 1 . . C
H5 -0.0447 1.1244 0.2675 0.045 Uiso calc R 1 . . H
C6 -0.0137(5) 0.9918(3) 0.1710(6) 0.0384(9) Uani d . 1 . . C
H6 -0.1034 0.9834 0.0999 0.046 Uiso calc R 1 . . H
C7 0.0382(5) 0.8288(3) 0.0586(6) 0.0420(10) Uani d . 1 . . C
H7A 0.1239 0.8004 0.0061 0.050 Uiso calc R 1 . . H
H7B -0.0330 0.8381 -0.0415 0.050 Uiso calc R 1 . . H
C8 -0.0250(5) 0.7641(3) 0.1630(6) 0.0427(10) Uani d . 1 . . C
H8A 0.0426 0.7573 0.2684 0.051 Uiso calc R 1 . . H
H8B -0.1159 0.7890 0.2066 0.051 Uiso calc R 1 . . H
C9 -0.0522(4) 0.6721(3) 0.0399(5) 0.0351(8) Uani d . 1 . . C
O9 -0.1159(4) 0.6667(2) -0.1172(4) 0.0478(8) Uani d . 1 . . O
N10 -0.0003(4) 0.5985(2) 0.1037(5) 0.0371(7) Uani d . 1 . . N
H10 0.0449 0.6059 0.2122 0.045 Uiso calc R 1 . . H
C10 -0.0180(4) 0.5061(3) -0.0048(5) 0.0351(8) Uani d . 1 . . C
H10A -0.1178 0.5012 -0.0664 0.042 Uiso calc R 1 . . H
C12 0.0874(5) 0.4868(3) -0.1537(6) 0.0440(10) Uani d . 1 . . C
H121 0.0453 0.4387 -0.2514 0.053 Uiso calc R 1 . . H
H122 0.0936 0.5420 -0.2045 0.053 Uiso calc R 1 . . H
C13 0.2394(5) 0.4582(3) -0.0945(6) 0.0408(9) Uani d . 1 . . C
C14 0.2920(6) 0.3715(3) -0.1360(7) 0.0503(11) Uani d . 1 . . C
H14A 0.2388 0.3215 -0.2049 0.060 Uiso calc R 1 . . H
C20 0.3583(4) 0.5143(3) 0.0102(6) 0.0381(9) Uani d . 1 . . C
N14 0.4338(5) 0.3672(3) -0.0627(6) 0.0588(11) Uani d . 1 . . N
H14 0.4870 0.3184 -0.0717 0.071 Uiso calc R 1 . . H
C15 0.4772(5) 0.4531(3) 0.0270(7) 0.0474(11) Uani d . 1 . . C
C19 0.3751(5) 0.6068(3) 0.0870(6) 0.0461(10) Uani d . 1 . . C
H19 0.2976 0.6476 0.0769 0.055 Uiso calc R 1 . . H
C16 0.6119(5) 0.4831(4) 0.1226(8) 0.0628(14) Uani d . 1 . . C
H16 0.6893 0.4426 0.1357 0.075 Uiso calc R 1 . . H
C18 0.5088(6) 0.6379(4) 0.1793(7) 0.0572(12) Uani d . 1 . . C
H18 0.5220 0.7001 0.2299 0.069 Uiso calc R 1 . . H
C17 0.6239(6) 0.5754(5) 0.1959(8) 0.0664(16) Uani d . 1 . . C
H17 0.7123 0.5975 0.2596 0.080 Uiso calc R 1 . . H
C11 -0.0010(5) 0.4350(3) 0.1174(7) 0.0436(10) Uani d . 1 . . C
O11 -0.0451(4) 0.3560(2) 0.0497(5) 0.0551(9) Uani d . 1 . . O
O12 0.0606(4) 0.4592(2) 0.2795(4) 0.0536(8) Uani d . 1 . . O
N21 0.4882(4) 0.6486(2) 0.6864(5) 0.0402(8) Uani d . 1 . . N
C22 0.3474(5) 0.6393(3) 0.6000(7) 0.0459(11) Uani d . 1 . . C
O22 0.2631(4) 0.7045(3) 0.6043(7) 0.0718(12) Uani d . 1 . . O
N23 0.3094(4) 0.5527(3) 0.5092(6) 0.0434(9) Uani d . 1 . . N
C24 0.3980(4) 0.4774(3) 0.4973(6) 0.0380(9) Uani d . 1 . . C
N24 0.3487(5) 0.3988(3) 0.4020(5) 0.0508(10) Uani d . 1 . . N
H241 0.2612 0.3950 0.3477 0.061 Uiso calc R 1 . . H
H242 0.4038 0.3507 0.3935 0.061 Uiso calc R 1 . . H
C25 0.5390(4) 0.4892(3) 0.5942(6) 0.0385(9) Uani d . 1 . . C
H25 0.6027 0.4396 0.5970 0.046 Uiso calc R 1 . . H
C26 0.5774(5) 0.5744(3) 0.6817(6) 0.0388(9) Uani d . 1 . . C
H26 0.6709 0.5830 0.7429 0.047 Uiso calc R 1 . . H
C27 0.5380(6) 0.7407(3) 0.7855(6) 0.0467(11) Uani d . 1 . . C
H271 0.6160 0.7339 0.8799 0.056 Uiso calc R 1 . . H
H272 0.4578 0.7728 0.8448 0.056 Uiso calc R 1 . . H
C28 0.5918(5) 0.7971(3) 0.6599(6) 0.0412(9) Uani d . 1 . . C
H281 0.5132 0.8046 0.5666 0.049 Uiso calc R 1 . . H
H282 0.6708 0.7644 0.5990 0.049 Uiso calc R 1 . . H
C29 0.6457(4) 0.8916(3) 0.7603(5) 0.0339(8) Uani d . 1 . . C
O29 0.6865(3) 0.9051(2) 0.9284(4) 0.0425(7) Uani d . 1 . . O
N30 0.6470(3) 0.9558(2) 0.6620(4) 0.0326(7) Uani d . 1 . . N
H30 0.6144 0.9415 0.5481 0.039 Uiso calc R 1 . . H
C30 0.6994(4) 1.0495(2) 0.7307(5) 0.0307(8) Uani d . 1 . . C
H30A 0.7296 1.0569 0.8623 0.037 Uiso calc R 1 . . H
C32 0.8315(4) 1.0680(3) 0.6337(6) 0.0416(9) Uani d . 1 . . C
H321 0.8040 1.0542 0.5025 0.050 Uiso calc R 1 . . H
H322 0.8549 1.1331 0.6676 0.050 Uiso calc R 1 . . H
C33 0.9663(4) 1.0137(3) 0.6763(6) 0.0374(9) Uani d . 1 . . C
C34 0.9917(5) 0.9225(3) 0.6140(6) 0.0448(10) Uani d . 1 . . C
H34A 0.9266 0.8825 0.5347 0.054 Uiso calc R 1 . . H
C40 1.0951(4) 1.0485(3) 0.7939(6) 0.0368(9) Uani d . 1 . . C
N34 1.1283(4) 0.8981(3) 0.6859(5) 0.0459(9) Uani d . 1 . . N
H34 1.1664 0.8440 0.6651 0.055 Uiso calc R 1 . . H
C35 1.1933(5) 0.9750(3) 0.7962(6) 0.0408(10) Uani d . 1 . . C
C39 1.1350(5) 1.1357(3) 0.8952(6) 0.0461(10) Uani d . 1 . . C
H39 1.0726 1.1860 0.8949 0.055 Uiso calc R 1 . . H
C36 1.3299(5) 0.9846(4) 0.9013(7) 0.0580(14) Uani d . 1 . . C
H36 1.3931 0.9348 0.9048 0.070 Uiso calc R 1 . . H
C38 1.2714(6) 1.1444(4) 0.9963(7) 0.0581(13) Uani d . 1 . . C
H38 1.3003 1.2017 1.0650 0.070 Uiso calc R 1 . . H
C37 1.3652(6) 1.0704(5) 0.9975(8) 0.0637(15) Uani d . 1 . . C
H37 1.4557 1.0794 1.0666 0.076 Uiso calc R 1 . . H
C31 0.5845(4) 1.1217(3) 0.6998(5) 0.0320(8) Uani d . 1 . . C
O32 0.4876(3) 1.1031(2) 0.5651(4) 0.0472(7) Uani d . 1 . . O
O31 0.6005(3) 1.19931(19) 0.8010(4) 0.0453(7) Uani d . 1 . . O
O1W 0.8011(4) 0.3325(3) 0.7057(5) 0.0617(9) Uani d . 1 . . O
H1WA 0.7169 0.3020 0.7206 0.050 Uiso d . 1 . . H
O2W 0.7540(4) 0.2220(3) 0.1413(5) 0.0658(10) Uani d . 1 . . O
H2WA 0.8326 0.2800 0.1227 0.050 Uiso d . 1 . . H
H2WB 0.7011 0.2200 0.0266 0.050 Uiso d . 1 . . H
O3W -0.0015(4) 0.3053(2) 0.4507(5) 0.0591(9) Uani d . 1 . . O
H3WA -0.0883 0.3018 0.5326 0.050 Uiso d . 1 . . H
H3WB 0.0140 0.3616 0.4014 0.050 Uiso d . 1 . . H
O4W 0.5444(5) 0.2550(3) 0.3826(6) 0.0731(11) Uani d . 1 . . O
H4WA 0.6326 0.2413 0.2731 0.050 Uiso d . 1 . . H
H4WB 0.5334 0.2017 0.4521 0.050 Uiso d . 1 . . H
O5W 0.6036(4) 0.8832(3) 0.2659(5) 0.0629(9) Uani d . 1 . . O
H5WA 0.4860 0.8814 0.2684 0.050 Uiso d . 1 . . H
O6W 0.9507(7) 0.6674(7) 0.5259(8) 0.153(3) Uani d . 1 . . O
H6WA 0.9926 0.6019 0.5130 0.050 Uiso d . 1 . . H
H6WB 0.9298 0.6620 0.6618 0.050 Uiso d . 1 . . H

loop_
_atom_site_aniso_label
_atom_site_aniso_U_11
_atom_site_aniso_U_22
_atom_site_aniso_U_33
_atom_site_aniso_U_12
_atom_site_aniso_U_13
_atom_site_aniso_U_23
N1 0.0356(18) 0.0361(18) 0.0364(17) -0.0083(14) -0.0046(14) 0.0079(14)
C2 0.044(2) 0.035(2) 0.044(2) -0.0014(18) 0.0010(19) 0.0088(18)
O2 0.0431(17) 0.0384(17) 0.075(2) 0.0055(14) 0.0026(15) 0.0106(15)
N3 0.0367(18) 0.0286(16) 0.0427(18) 0.0006(14) -0.0013(14) 0.0080(14)
C4 0.036(2) 0.033(2) 0.0347(19) -0.0050(16) 0.0007(15) 0.0155(16)
N4 0.045(2) 0.0287(18) 0.047(2) -0.0051(15) -0.0010(16) 0.0013(15)
C5 0.032(2) 0.040(2) 0.041(2) 0.0025(17) -0.0022(17) 0.0143(18)
C6 0.033(2) 0.039(2) 0.043(2) -0.0005(17) -0.0010(17) 0.0121(18)
C7 0.049(2) 0.045(2) 0.031(2) -0.0087(19) 0.0043(18) 0.0015(17)
C8 0.050(3) 0.033(2) 0.044(2) -0.0063(18) 0.0063(19) 0.0028(18)
C9 0.036(2) 0.030(2) 0.039(2) 0.0002(16) 0.0033(16) 0.0065(16)
O9 0.0577(19) 0.0385(16) 0.0418(16) -0.0030(14) -0.0145(14) 0.0050(13)
N10 0.0344(17) 0.0374(18) 0.0383(17) -0.0005(14) -0.0021(14) 0.0075(14)
C10 0.0336(19) 0.0284(19) 0.042(2) -0.0019(15) 0.0009(16) 0.0038(16)
C12 0.042(2) 0.043(2) 0.046(2) 0.0001(18) 0.0032(18) 0.0066(19)
C13 0.045(2) 0.031(2) 0.045(2) 0.0091(17) 0.0121(18) -0.0003(17)
C14 0.053(3) 0.043(2) 0.054(3) 0.000(2) 0.014(2) 0.002(2)
C20 0.035(2) 0.034(2) 0.046(2) 0.0036(16) 0.0067(17) 0.0082(17)
N14 0.057(3) 0.045(2) 0.078(3) 0.0161(19) 0.024(2) 0.014(2)
C15 0.044(3) 0.047(3) 0.057(3) 0.007(2) 0.018(2) 0.017(2)
C19 0.045(3) 0.047(3) 0.047(2) -0.005(2) 0.006(2) 0.008(2)
C16 0.037(3) 0.085(4) 0.074(3) 0.007(2) 0.012(2) 0.030(3)
C18 0.053(3) 0.057(3) 0.060(3) -0.013(2) 0.004(2) 0.008(2)
C17 0.039(3) 0.102(5) 0.060(3) -0.021(3) 0.007(2) 0.018(3)
C11 0.032(2) 0.036(2) 0.064(3) -0.0003(17) 0.0035(19) 0.014(2)
O11 0.058(2) 0.0414(18) 0.069(2) -0.0024(15) 0.0038(17) 0.0201(16)
O12 0.062(2) 0.054(2) 0.0456(18) 0.0015(16) -0.0037(15) 0.0174(15)
N21 0.0364(19) 0.0320(18) 0.054(2) -0.0010(14) 0.0008(16) 0.0147(15)
C22 0.033(2) 0.043(2) 0.068(3) -0.0025(19) 0.005(2) 0.026(2)
O22 0.0443(19) 0.048(2) 0.127(4) 0.0194(16) 0.008(2) 0.030(2)
N23 0.0318(18) 0.041(2) 0.062(2) -0.0018(15) 0.0016(16) 0.0230(17)
C24 0.035(2) 0.036(2) 0.045(2) -0.0068(17) 0.0018(18) 0.0161(18)
N24 0.053(2) 0.044(2) 0.055(2) -0.0130(18) -0.0062(19) 0.0125(18)
C25 0.029(2) 0.041(2) 0.046(2) 0.0013(16) -0.0043(17) 0.0131(18)
C26 0.031(2) 0.036(2) 0.050(2) -0.0034(16) -0.0029(17) 0.0105(18)
C27 0.061(3) 0.029(2) 0.049(2) -0.0033(19) 0.001(2) 0.0083(18)
C28 0.052(3) 0.030(2) 0.040(2) -0.0042(18) 0.0022(19) 0.0044(17)
C29 0.0281(18) 0.0311(19) 0.042(2) 0.0036(15) 0.0022(16) 0.0076(16)
O29 0.0480(17) 0.0448(16) 0.0348(15) -0.0064(13) -0.0046(13) 0.0121(12)
N30 0.0369(17) 0.0298(16) 0.0316(16) -0.0099(13) 0.0006(13) 0.0075(13)
C30 0.0292(18) 0.0300(18) 0.0321(18) -0.0044(14) -0.0014(14) 0.0060(15)
C32 0.033(2) 0.039(2) 0.057(3) 0.0046(17) 0.0079(18) 0.0190(19)
C33 0.033(2) 0.033(2) 0.049(2) 0.0066(16) 0.0065(17) 0.0142(18)
C34 0.042(2) 0.043(2) 0.050(2) 0.0030(19) 0.0138(19) 0.0059(19)
C40 0.0277(19) 0.042(2) 0.043(2) 0.0045(16) 0.0096(16) 0.0109(18)
N34 0.047(2) 0.042(2) 0.055(2) 0.0177(17) 0.0214(17) 0.0188(17)
C35 0.042(2) 0.044(2) 0.042(2) 0.0055(18) 0.0111(18) 0.0189(19)
C39 0.048(3) 0.042(2) 0.048(2) -0.008(2) 0.009(2) 0.0050(19)
C36 0.038(2) 0.087(4) 0.059(3) 0.018(2) 0.013(2) 0.037(3)
C38 0.063(3) 0.062(3) 0.050(3) -0.020(3) 0.005(2) 0.010(2)
C37 0.042(3) 0.097(5) 0.058(3) -0.011(3) 0.002(2) 0.029(3)
C31 0.0294(19) 0.031(2) 0.035(2) -0.0045(15) -0.0028(15) 0.0087(16)
O32 0.0378(16) 0.0423(17) 0.0573(18) -0.0032(13) -0.0148(14) 0.0095(14)
O31 0.0416(16) 0.0299(15) 0.0605(19) 0.0041(12) 0.0014(14) 0.0019(14)
O1W 0.053(2) 0.057(2) 0.074(2) -0.0190(16) 0.0056(17) 0.0093(17)
O2W 0.069(2) 0.064(2) 0.059(2) -0.0062(19) -0.0100(18) 0.0084(17)
O3W 0.071(2) 0.0452(18) 0.067(2) 0.0102(16) 0.0164(18) 0.0207(16)
O4W 0.083(3) 0.058(2) 0.084(3) 0.001(2) 0.012(2) 0.029(2)
O5W 0.058(2) 0.082(3) 0.0452(18) 0.0008(18) -0.0031(15) 0.0084(17)
O6W 0.106(4) 0.293(10) 0.074(3) -0.016(5) 0.003(3) 0.072(5)

loop_
_atom_type_symbol
_atom_type_description
_atom_type_scat_dispersion_real
_atom_type_scat_dispersion_imag
_atom_type_scat_source
C C 0.0181 0.0091 'International Tables Vol C Tables 4.2.6.8 and 6.1.1.4'
H H 0.0000 0.0000 'International Tables Vol C Tables 4.2.6.8 and 6.1.1.4'
N N 0.0311 0.0180 'International Tables Vol C Tables 4.2.6.8 and 6.1.1.4'
O O 0.0492 0.0322 'International Tables Vol C Tables 4.2.6.8 and 6.1.1.4'

loop_
_geom_angle_atom_site_label_1
_geom_angle_atom_site_label_2
_geom_angle_atom_site_label_3
_geom_angle
C2 N1 C6 120.8(15)
C2 N1 C7 119(6)
C6 N1 C7 120(7)
O2 C2 N1 123.0(17)
O2 C2 N3 121(7)
N1 C2 N3 116(5)
C4 N3 C2 124(7)
N4 C4 N3 119(7)
N4 C4 C5 124(5)
N3 C4 C5 117.0(17)
C6 C5 C4 119(5)
C5 C6 N1 122(7)
N1 C7 C8 113.1(17)
C9 C8 C7 109(3)
O9 C9 N10 123(3)
O9 C9 C8 120(3)
N10 C9 C8 117(6)
C9 N10 C10 122(6)
N10 C10 C11 111(3)
N10 C10 C12 112.0(19)
C11 C10 C12 111(2)
C13 C12 C10 116(6)
C14 C13 C20 106.6(17)
C14 C13 C12 124(4)
C20 C13 C12 129(5)
C13 C14 N14 111(3)
C19 C20 C15 120(6)
C19 C20 C13 134.6(11)
C15 C20 C13 106(5)
C15 N14 C14 109(6)
N14 C15 C16 130(4)
N14 C15 C20 108(7)
C16 C15 C20 122(3)
C20 C19 C18 119(3)
C17 C16 C15 117(3)
C19 C18 C17 120(3)
C16 C17 C18 123(6)
O11 C11 O12 124(3)
O11 C11 C10 117(5)
O12 C11 C10 118(2)
C26 N21 C22 120.4(8)
C26 N21 C27 121(6)
C22 N21 C27 119(5)
O22 C22 N23 122(6)
O22 C22 N21 122.1(9)
N23 C22 N21 115(5)
C24 N23 C22 125(6)
N24 C24 N23 119(6)
N24 C24 C25 124(5)
N23 C24 C25 117.2(9)
C26 C25 C24 117(5)
C25 C26 N21 124(6)
N21 C27 C28 111.9(4)
C27 C28 C29 112.5(5)
O29 C29 N30 123.1(4)
O29 C29 C28 120(4)
N30 C29 C28 117(4)
C29 N30 C30 125(4)
N30 C30 C31 113(6)
N30 C30 C32 110(3)
C31 C30 C32 107.3(19)
C33 C32 C30 115(2)
C34 C33 C40 106.2(8)
C34 C33 C32 128(6)
C40 C33 C32 126(5)
C33 C34 N34 110(5)
C35 C40 C39 119(7)
C35 C40 C33 107(4)
C39 C40 C33 133(3)
C35 N34 C34 109(8)
N34 C35 C40 108(7)
N34 C35 C36 130(5)
C40 C35 C36 122.4(17)
C38 C39 C40 118(5)
C37 C36 C35 117(5)
C39 C38 C37 121.7(15)
C36 C37 C38 122(7)
O31 C31 O32 124(3)
O31 C31 C30 117(8)
O32 C31 C30 119(5)

loop_
_geom_bond_atom_site_label_1
_geom_bond_atom_site_label_2
_geom_bond_site_symmetry_2
_geom_bond_distance
_geom_bond_publ_flag
N1 C2 . 1.37(17) ?
N1 C6 . 1.372(5) ?
N1 C7 . 1.46(5) ?
C2 O2 . 1.226(6) ?
C2 N3 . 1.37(4) ?
N3 C4 . 1.366(5) ?
C4 N4 . 1.30(6) ?
C4 C5 . 1.40(17) ?
C5 C6 . 1.34(4) ?
C7 C8 . 1.51(7) ?
C8 C9 . 1.50(4) ?
C9 O9 . 1.24(13) ?
C9 N10 . 1.33(4) ?
N10 C10 . 1.45(2) ?
C10 C11 . 1.52(2) ?
C10 C12 . 1.54(17) ?
C12 C13 . 1.50(10) ?
C13 C14 . 1.35(3) ?
C13 C20 . 1.45(14) ?
C14 N14 . 1.36(13) ?
C20 C19 . 1.384(17) ?
C20 C15 . 1.41(2) ?
N14 C15 . 1.36(5) ?
C15 C16 . 1.40(15) ?
C19 C18 . 1.39(15) ?
C16 C17 . 1.371(14) ?
C18 C17 . 1.40(2) ?
C11 O11 . 1.24(4) ?
C11 O12 . 1.27(13) ?
N21 C26 . 1.354(8) ?
N21 C22 . 1.38(15) ?
N21 C27 . 1.48(6) ?
C22 O22 . 1.221(7) ?
C22 N23 . 1.36(4) ?
N23 C24 . 1.360(14) ?
C24 N24 . 1.30(6) ?
C24 C25 . 1.41(16) ?
C25 C26 . 1.34(4) ?
C27 C28 . 1.50(8) ?
C28 C29 . 1.52(6) ?
C29 O29 . 1.25(9) ?
C29 N30 . 1.310(5) ?
N30 C30 . 1.46(4) ?
C30 C31 . 1.52(4) ?
C30 C32 . 1.54(14) ?
C32 C33 . 1.50(6) ?
C33 C34 . 1.36(2) ?
C33 C40 . 1.44(18) ?
C34 N34 . 1.38(12) ?
C40 C35 . 1.400(6) ?
C40 C39 . 1.40(5) ?
N34 C35 . 1.38(9) ?
C35 C36 . 1.40(17) ?
C39 C38 . 1.39(17) ?
C36 C37 . 1.36(4) ?
C38 C37 . 1.380(8) ?
C31 O31 . 1.25(2) ?
C31 O32 . 1.26(17) ?

loop_
_geom_hbond_atom_site_label_D
_geom_hbond_atom_site_label_H
_geom_hbond_atom_site_label_A
_geom_hbond_site_symmetry_A
_geom_hbond_distance_DH
_geom_hbond_distance_HA
_geom_hbond_distance_DA
_geom_hbond_angle_DHA
_geom_hbond_publ_flag
peptide-peptide . . . . . . . no
N3 H O32 . . . 2.734(5) . yes
N4 H4A O32 . 0.860 2.101 2.837(5) 143.3 yes
N14 H14 O31 1_544 0.860 2.140 2.958(5) 158.6 yes
N23 H O12 . . . 2.913(5) . yes
N24 H241 O12 . 0.860 2.116 2.891(5) 149.7 yes
N34 H34 O22 1_655 0.860 2.213 3.073(6) 178.6 yes
water-peptide . . . . . . . no
N4 H4B O3W 1_565 0.860(4) 1.904(4) 2.752(5) 168.4(3) no
N24 H242 O4W . 0.860(4) 1.892(4) 2.748(6) 173.0(3) no
N30 H30 O5W . 0.860(3) 2.114(4) 2.938(5) 160.4(3) no
O1W H1WA O11 1_656 0.933(4) 3.107(3) 2.764(5) 60.2(2) no
O1W H1WA O31 1_545 0.933(4) 2.093(3) 2.964(5) 154.9(2) no
O2W H2WA O11 1_655 1.173(4) 1.804(3) 2.963(5) 168.8(2) no
O2W H2WB O31 1_544 0.936(4) 1.811(3) 2.741(5) 172.2(2) no
O3W H3WB O12 . 0.993(4) 1.930(3) 2.915(5) 171.4(2) no
O4W H4WB O32 1_545 1.037(4) 1.898(3) 2.930(5) 172.5(2) no
O5W H5WA O2 . 1.086(4) 1.746(3) 2.827(5) 172.6(2) no
O5W H5WA O29 1_554 1.086(4) 3.374(3) 2.794(5) 49.5(2) no
O6W H6WB O9 1_656 1.073(8) 1.738(3) 2.805(8) 172.6(3) no
O6W H6WA O22 1_655 1.025(8) 2.894(4) 2.915(9) 81.0(3) no
water-water . . . . . . . no
O3W H3WA O1W 1_455 1.066(4) 1.719(4) 2.742(5) 159.3(2) no
O4W H4WA O2W . 1.202(4) 1.554(4) 2.754(6) 176.3(3) no

loop_
_geom_torsion_atom_site_label_1
_geom_torsion_atom_site_label_2
_geom_torsion_atom_site_label_3
_geom_torsion_atom_site_label_4
_geom_torsion
_geom_torsion_publ_flag
C6 N1 C2 O2 -178.5(6) no
C6 N1 C2 N3 1.2(4) no
C7 N1 C2 O2 -1.4(5) no
C7 N1 C2 N3 178.4(5) no
C2 N1 C6 C5 -0.7(5) no
C7 N1 C6 C5 -177.8(6) no
C2 N1 C7 C8 84.6(5) no
C6 N1 C7 C8 -98.2(5) no
N1 C2 N3 C4 -2.1(5) no
O2 C2 N3 C4 177.7(5) no
C2 N3 C4 N4 -177.8(5) no
C2 N3 C4 C5 2.6(4) no
N3 C4 C5 C6 -1.8(4) no
N4 C4 C5 C6 178.5(6) no
C4 C5 C6 N1 1.1(4) no
N1 C7 C8 C9 -175.4(4) no
C7 C8 C9 O9 -47.7(5) no
C7 C8 C9 N10 130.0(5) no
C8 C9 N10 C10 -178.9(5) no
O9 C9 N10 C10 -1.1(4) no
C9 N10 C10 C12 75.6(4) no
C9 N10 C10 C11 -159.7(5) no
N10 C10 C12 C13 82.9(4) no
C11 C10 C12 C13 -41.5(4) no
N10 C10 C11 O11 164.3(5) no
N10 C10 C11 O12 -17.2(4) no
C12 C10 C11 O11 -70.5(5) no
C12 C10 C11 O12 107.8(5) no
C10 C12 C13 C14 105.7(6) no
C10 C12 C13 C20 -75.0(5) no
C12 C13 C14 N14 -179.7(6) no
C20 C13 C14 N14 0.8(4) no
C12 C13 C20 C15 180.0(5) no
C12 C13 C20 C19 -0.7(6) no
C14 C13 C20 C15 -0.6(4) no
C14 C13 C20 C19 178.5(6) no
C13 C14 N14 C15 -0.6(5) no
C13 C20 C15 N14 0.3(4) no
C13 C20 C15 C16 -179.2(6) no
C19 C20 C15 N14 -178.9(5) no
C19 C20 C15 C16 1.4(5) no
C13 C20 C19 C18 -178.6(7) no
C15 C20 C19 C18 0.3(5) no
C14 N14 C15 C20 0.2(4) no
C14 N14 C15 C16 179.8(7) no
C20 C15 C16 C17 -1.5(5) no
N14 C15 C16 C17 178.9(8) no
C20 C19 C18 C17 -1.6(6) no
C15 C16 C17 C18 0.3(6) no
C19 C18 C17 C16 1.4(6) no
C26 N21 C22 O22 178.3(7) no
C26 N21 C22 N23 -1.8(4) no
C27 N21 C22 O22 -0.7(5) no
C27 N21 C22 N23 179.0(6) no
C22 N21 C26 C25 1.4(5) no
C27 N21 C26 C25 -179.4(6) no
C22 N21 C27 C28 -83.6(5) no
C26 N21 C27 C28 97.2(5) no
N21 C22 N23 C24 -0.3(5) no
O22 C22 N23 C24 179.4(6) no
C22 N23 C24 N24 -178.0(6) no
C22 N23 C24 C25 3.1(4) no
N23 C24 C25 C26 -3.4(4) no
N24 C24 C25 C26 177.8(6) no
C24 C25 C26 N21 1.4(5) no
N21 C27 C28 C29 -179.4(4) no
C27 C28 C29 O29 23.3(5) no
C27 C28 C29 N30 -157.7(5) no
C28 C29 N30 C30 -177.3(5) no
O29 C29 N30 C30 1.4(4) no
C29 N30 C30 C32 117.3(4) no
C29 N30 C30 C31 -122.1(4) no
N30 C30 C32 C33 -66.8(4) no
C31 C30 C32 C33 169.7(4) no
N30 C30 C31 O32 -28.7(4) no
N30 C30 C31 O31 157.8(4) no
C32 C30 C31 O32 93.1(4) no
C32 C30 C31 O31 -80.2(4) no
C30 C32 C33 C34 74.6(5) no
C30 C32 C33 C40 -104.9(5) no
C32 C33 C34 N34 -179.5(6) no
C40 C33 C34 N34 0.1(4) no
C32 C33 C40 C35 179.6(5) no
C32 C33 C40 C39 -1.0(5) no
C34 C33 C40 C35 0.0(4) no
C34 C33 C40 C39 179.2(6) no
C33 C34 N34 C35 0.0(4) no
C33 C40 C35 N34 0.1(4) no
C33 C40 C35 C36 -178.7(5) no
C39 C40 C35 N34 -179.2(5) no
C39 C40 C35 C36 1.8(5) no
C33 C40 C39 C38 179.8(7) no
C35 C40 C39 C38 -0.9(5) no
C34 N34 C35 C40 0.0(4) no
C34 N34 C35 C36 178.7(6) no
C40 C35 C36 C37 -1.6(5) no
N34 C35 C36 C37 179.7(7) no
C40 C39 C38 C37 0.3(6) no
C35 C36 C37 C38 0.9(6) no
C39 C38 C37 C36 -0.1(6) no
